data_2232487
loop_
_publ_author_name
'Seo, Pil Ja'
'Choi, Hong Dae'
'Son, Byeng Wha'
'Lee, Uk'

_publ_section_title
;
 2-(5-Fluoro-3-isopropylsulfanyl-1-benzofuran-2-yl)acetic acid
;
_journal_coeditor_code VM2132
_journal_issue 11
_journal_name_full 'Acta Crystallographica Section E'
_journal_page_first o3112
_journal_paper_doi 10.1107/S1600536811044436
_journal_volume 67
_journal_year 2011
_chemical_formula_iupac 'C13 H13 F O3 S'
_chemical_formula_moiety 'C13 H13 F O3 S'
_chemical_formula_sum 'C13 H13 F O3 S'
_chemical_formula_weight 268.29
_chemical_name_systematic
;
2-(5-Fluoro-3-isopropylsulfanyl-1-benzofuran-2-yl)acetic acid
;
_space_group_IT_number 14
_symmetry_cell_setting monoclinic
_symmetry_space_group_name_Hall '-P 2yn'
_symmetry_space_group_name_H-M 'P 1 21/n 1'
_atom_sites_solution_hydrogens difmap
_atom_sites_solution_primary direct
_atom_sites_solution_secondary difmap
_cell_angle_alpha 90.00
_cell_angle_beta 97.1490(10)
_cell_angle_gamma 90.00
_cell_formula_units_Z 4
_cell_length_a 10.6101(2)
_cell_length_b 8.57490(10)
_cell_length_c 13.6083(2)
_cell_measurement_reflns_used 6368
_cell_measurement_temperature 296(2)
_cell_measurement_theta_max 27.47
_cell_measurement_theta_min 2.30
_cell_volume 1228.47(3)
_computing_cell_refinement '<i>SAINT</i> (Bruker, 2009)'
_computing_data_collection '<i>APEX2</i> (Bruker, 2009)'
_computing_data_reduction '<i>SAINT</i> (Bruker, 2009)'
_computing_molecular_graphics '<i>ORTEP-3</i> (Farrugia, 1997) and <i>DIAMOND</i> (Brandenburg, 1998)'
_computing_publication_material '<i>SHELXL97</i> (Sheldrick, 2008)'
_computing_structure_refinement '<i>SHELXL97</i> (Sheldrick, 2008)'
_computing_structure_solution '<i>SHELXS97</i> (Sheldrick, 2008)'
_diffrn_ambient_temperature 296(2)
_diffrn_detector_area_resol_mean 10.0
_diffrn_measured_fraction_theta_full 0.999
_diffrn_measured_fraction_theta_max 0.999
_diffrn_measurement_device_type 'Bruker SMART APEXII CCD'
_diffrn_measurement_method '\f and \w scans'
_diffrn_radiation_monochromator 'graphite multilayer'
_diffrn_radiation_source 'rotating anode'
_diffrn_radiation_type MoK\a
_diffrn_radiation_wavelength 0.71073
_diffrn_reflns_av_R_equivalents 0.0263
_diffrn_reflns_av_sigmaI/netI 0.0218
_diffrn_reflns_limit_h_max 13
_diffrn_reflns_limit_h_min -9
_diffrn_reflns_limit_k_max 11
_diffrn_reflns_limit_k_min -9
_diffrn_reflns_limit_l_max 17
_diffrn_reflns_limit_l_min -17
_diffrn_reflns_number 11299
_diffrn_reflns_theta_full 27.48
_diffrn_reflns_theta_max 27.48
_diffrn_reflns_theta_min 2.30
_diffrn_standards_number 0
_exptl_absorpt_coefficient_mu 0.273
_exptl_absorpt_correction_T_max 0.9576
_exptl_absorpt_correction_T_min 0.9129
_exptl_absorpt_correction_type multi-scan
_exptl_absorpt_process_details '(SADABS; Bruker, 2009)'
_exptl_crystal_colour colourless
_exptl_crystal_density_diffrn 1.451
_exptl_crystal_density_method 'not measured'
_exptl_crystal_description block
_exptl_crystal_F_000 560
_exptl_crystal_size_max 0.34
_exptl_crystal_size_mid 0.26
_exptl_crystal_size_min 0.16
_refine_diff_density_max 0.268
_refine_diff_density_min -0.270
_refine_ls_extinction_method none
_refine_ls_goodness_of_fit_ref 1.079
_refine_ls_hydrogen_treatment mixed
_refine_ls_matrix_type full
_refine_ls_number_parameters 169
_refine_ls_number_reflns 2812
_refine_ls_number_restraints 0
_refine_ls_restrained_S_all 1.079
_refine_ls_R_factor_all 0.0361
_refine_ls_R_factor_gt 0.0323
_refine_ls_shift/su_max 0.000
_refine_ls_shift/su_mean 0.000
_refine_ls_structure_factor_coef Fsqd
_refine_ls_weighting_details 'calc w=1/[\s^2^(Fo^2^)+(0.0391P)^2^+0.4795P] where P=(Fo^2^+2Fc^2^)/3'
_refine_ls_weighting_scheme calc
_refine_ls_wR_factor_gt 0.0818
_refine_ls_wR_factor_ref 0.0844
_reflns_number_gt 2535
_reflns_number_total 2812
_reflns_threshold_expression I>2\s(I)
_cod_data_source_file vm2132.cif
_cod_data_source_block I
_cod_original_sg_symbol_H-M 'P 21/n'
_cod_database_code 2232487
_cod_database_fobs_code 2232487

loop_
_symmetry_equiv_pos_as_xyz
'x, y, z'
'-x+1/2, y+1/2, -z+1/2'
'-x, -y, -z'
'x-1/2, -y-1/2, z-1/2'

loop_
_atom_site_type_symbol
_atom_site_label
_atom_site_fract_x
_atom_site_fract_y
_atom_site_fract_z
_atom_site_U_iso_or_equiv
_atom_site_adp_type
_atom_site_calc_flag
_atom_site_refinement_flags
_atom_site_occupancy
_atom_site_symmetry_multiplicity
S S1 0.78862(3) 0.58282(4) 0.59632(2) 0.02413(11) Uani d . 1 2
F F1 0.31233(8) 0.47027(11) 0.75555(6) 0.0345(2) Uani d . 1 2
O O1 0.59098(8) 0.21589(10) 0.48893(6) 0.0214(2) Uani d . 1 2
O O2 0.98666(9) 0.17121(12) 0.42302(8) 0.0282(2) Uani d . 1 2
H H2 1.039(2) 0.102(3) 0.4435(17) 0.061(7) Uiso d . 1 2
O O3 0.85509(9) 0.05406(12) 0.51590(8) 0.0315(2) Uani d . 1 2
C C1 0.68384(12) 0.42599(14) 0.56964(9) 0.0193(3) Uani d . 1 2
C C2 0.56451(12) 0.39600(14) 0.60737(9) 0.0193(3) Uani d . 1 2
C C3 0.49739(12) 0.46787(15) 0.67707(9) 0.0231(3) Uani d . 1 2
H H3 0.5284 0.5554 0.7126 0.028 Uiso calc R 1 2
C C4 0.38297(13) 0.40136(16) 0.68987(10) 0.0250(3) Uani d . 1 2
C C5 0.33252(12) 0.26984(17) 0.64039(10) 0.0263(3) Uani d . 1 2
H H5 0.2549 0.2300 0.6537 0.032 Uiso calc R 1 2
C C6 0.39816(12) 0.19808(16) 0.57121(10) 0.0241(3) Uani d . 1 2
H H6 0.3672 0.1096 0.5368 0.029 Uiso calc R 1 2
C C7 0.51263(12) 0.26584(15) 0.55626(9) 0.0194(3) Uani d . 1 2
C C8 0.69308(11) 0.31625(14) 0.49921(9) 0.0198(3) Uani d . 1 2
C C9 0.79023(13) 0.29168(16) 0.43123(10) 0.0245(3) Uani d . 1 2
H H9A 0.8387 0.3871 0.4280 0.029 Uiso calc R 1 2
H H9B 0.7475 0.2707 0.3653 0.029 Uiso calc R 1 2
C C10 0.88063(12) 0.15988(15) 0.46143(9) 0.0212(3) Uani d . 1 2
C C11 0.89540(13) 0.51469(17) 0.70409(10) 0.0266(3) Uani d . 1 2
H H11 0.9545 0.6004 0.7233 0.032 Uiso calc R 1 2
C C12 0.82624(15) 0.4816(2) 0.79269(11) 0.0363(4) Uani d . 1 2
H H12A 0.7690 0.3957 0.7779 0.055 Uiso calc R 1 2
H H12B 0.7791 0.5723 0.8076 0.055 Uiso calc R 1 2
H H12C 0.8868 0.4558 0.8488 0.055 Uiso calc R 1 2
C C13 0.97563(14) 0.3767(2) 0.67876(12) 0.0370(4) Uani d . 1 2
H H13A 1.0382 0.3538 0.7341 0.056 Uiso calc R 1 2
H H13B 1.0173 0.4019 0.6221 0.056 Uiso calc R 1 2
H H13C 0.9220 0.2874 0.6642 0.056 Uiso calc R 1 2

loop_
_atom_site_aniso_label
_atom_site_aniso_U_11
_atom_site_aniso_U_22
_atom_site_aniso_U_33
_atom_site_aniso_U_12
_atom_site_aniso_U_13
_atom_site_aniso_U_23
S1 0.02556(18) 0.01943(17) 0.02593(18) -0.00434(12) -0.00267(13) 0.00363(12)
F1 0.0348(5) 0.0401(5) 0.0317(4) 0.0130(4) 0.0158(4) 0.0031(4)
O1 0.0213(4) 0.0201(4) 0.0227(4) -0.0003(4) 0.0024(3) -0.0032(3)
O2 0.0196(5) 0.0303(5) 0.0363(5) 0.0019(4) 0.0095(4) 0.0084(4)
O3 0.0273(5) 0.0289(5) 0.0413(6) 0.0064(4) 0.0158(4) 0.0119(4)
C1 0.0185(6) 0.0180(6) 0.0207(6) -0.0002(5) -0.0002(5) 0.0021(5)
C2 0.0188(6) 0.0187(6) 0.0197(6) 0.0029(5) -0.0001(5) 0.0020(5)
C3 0.0270(7) 0.0205(6) 0.0216(6) 0.0047(5) 0.0026(5) -0.0008(5)
C4 0.0253(7) 0.0287(7) 0.0219(6) 0.0103(5) 0.0069(5) 0.0054(5)
C5 0.0193(6) 0.0305(7) 0.0292(7) 0.0013(5) 0.0035(5) 0.0101(6)
C6 0.0217(6) 0.0228(6) 0.0266(6) -0.0014(5) -0.0018(5) 0.0027(5)
C7 0.0193(6) 0.0196(6) 0.0191(5) 0.0037(5) 0.0007(4) 0.0013(5)
C8 0.0182(6) 0.0194(6) 0.0212(6) 0.0013(5) 0.0004(5) 0.0024(5)
C9 0.0253(7) 0.0255(7) 0.0237(6) 0.0034(5) 0.0067(5) 0.0029(5)
C10 0.0209(6) 0.0224(6) 0.0209(6) -0.0013(5) 0.0051(5) -0.0022(5)
C11 0.0249(7) 0.0266(7) 0.0261(7) -0.0072(5) -0.0059(5) 0.0037(5)
C12 0.0394(8) 0.0435(9) 0.0245(7) -0.0098(7) -0.0023(6) 0.0027(6)
C13 0.0276(7) 0.0404(9) 0.0410(8) 0.0041(7) -0.0040(6) 0.0072(7)

loop_
_atom_type_symbol
_atom_type_description
_atom_type_scat_dispersion_real
_atom_type_scat_dispersion_imag
_atom_type_scat_source
C C 0.0033 0.0016 'International Tables Vol C Tables 4.2.6.8 and 6.1.1.4'
H H 0.0000 0.0000 'International Tables Vol C Tables 4.2.6.8 and 6.1.1.4'
O O 0.0106 0.0060 'International Tables Vol C Tables 4.2.6.8 and 6.1.1.4'
F F 0.0171 0.0103 'International Tables Vol C Tables 4.2.6.8 and 6.1.1.4'
S S 0.1246 0.1234 'International Tables Vol C Tables 4.2.6.8 and 6.1.1.4'

loop_
_geom_angle_atom_site_label_1
_geom_angle_atom_site_label_2
_geom_angle_atom_site_label_3
_geom_angle_site_symmetry_3
_geom_angle
C1 S1 C11 . 103.53(6)
C1 S1 O2 3_766 160.48(5)
C11 S1 O2 3_766 83.33(5)
C8 O1 C7 . 105.66(9)
C10 O2 H2 . 112.4(15)
C8 C1 C2 . 105.73(11)
C8 C1 S1 . 125.38(10)
C2 C1 S1 . 128.52(10)
C7 C2 C3 . 119.30(12)
C7 C2 C1 . 105.91(11)
C3 C2 C1 . 134.78(12)
C4 C3 C2 . 115.87(12)
C4 C3 H3 . 122.1
C2 C3 H3 . 122.1
F1 C4 C3 . 117.92(13)
F1 C4 C5 . 117.27(12)
C3 C4 C5 . 124.81(12)
C6 C5 C4 . 119.72(12)
C6 C5 H5 . 120.1
C4 C5 H5 . 120.1
C5 C6 C7 . 116.02(12)
C5 C6 H6 . 122.0
C7 C6 H6 . 122.0
O1 C7 C6 . 125.42(12)
O1 C7 C2 . 110.32(11)
C6 C7 C2 . 124.26(12)
C1 C8 O1 . 112.37(11)
C1 C8 C9 . 131.05(12)
O1 C8 C9 . 116.54(11)
C8 C9 C10 . 113.88(11)
C8 C9 H9A . 108.8
C10 C9 H9A . 108.8
C8 C9 H9B . 108.8
C10 C9 H9B . 108.8
H9A C9 H9B . 107.7
O3 C10 O2 . 124.50(12)
O3 C10 C9 . 122.72(11)
O2 C10 C9 . 112.79(11)
C12 C11 C13 . 112.00(13)
C12 C11 S1 . 112.60(10)
C13 C11 S1 . 111.96(10)
C12 C11 H11 . 106.6
C13 C11 H11 . 106.6
S1 C11 H11 . 106.6
C11 C12 H12A . 109.5
C11 C12 H12B . 109.5
H12A C12 H12B . 109.5
C11 C12 H12C . 109.5
H12A C12 H12C . 109.5
H12B C12 H12C . 109.5
C11 C13 H13A . 109.5
C11 C13 H13B . 109.5
H13A C13 H13B . 109.5
C11 C13 H13C . 109.5
H13A C13 H13C . 109.5
H13B C13 H13C . 109.5

loop_
_geom_bond_atom_site_label_1
_geom_bond_atom_site_label_2
_geom_bond_site_symmetry_2
_geom_bond_distance
S1 C1 . 1.7539(13)
S1 C11 . 1.8335(13)
S1 O2 3_766 3.2185(10)
F1 C4 . 1.3699(15)
O1 C8 . 1.3769(15)
O1 C7 . 1.3797(15)
O2 C10 . 1.3018(15)
O2 H2 . 0.84(2)
O3 C10 . 1.2232(16)
C1 C8 . 1.3553(18)
C1 C2 . 1.4472(17)
C2 C7 . 1.3919(18)
C2 C3 . 1.3981(17)
C3 C4 . 1.3719(19)
C3 H3 . 0.9300
C4 C5 . 1.386(2)
C5 C6 . 1.3832(19)
C5 H5 . 0.9300
C6 C7 . 1.3840(18)
C6 H6 . 0.9300
C8 C9 . 1.4832(17)
C9 C10 . 1.5060(18)
C9 H9A . 0.9700
C9 H9B . 0.9700
C11 C12 . 1.514(2)
C11 C13 . 1.522(2)
C11 H11 . 0.9800
C12 H12A . 0.9600
C12 H12B . 0.9600
C12 H12C . 0.9600
C13 H13A . 0.9600
C13 H13B . 0.9600
C13 H13C . 0.9600

loop_
_geom_hbond_atom_site_label_D
_geom_hbond_atom_site_label_H
_geom_hbond_atom_site_label_A
_geom_hbond_site_symmetry_A
_geom_hbond_distance_DH
_geom_hbond_distance_HA
_geom_hbond_distance_DA
_geom_hbond_angle_DHA
O2 H2 O3 3_756 0.84(2) 1.79(2) 2.6257(14) 177(2)

loop_
_geom_torsion_atom_site_label_1
_geom_torsion_atom_site_label_2
_geom_torsion_atom_site_label_3
_geom_torsion_atom_site_label_4
_geom_torsion_site_symmetry_1
_geom_torsion
C11 S1 C1 C8 . -98.49(12)
O2 S1 C1 C8 3_766 10.3(2)
C11 S1 C1 C2 . 89.60(12)
O2 S1 C1 C2 3_766 -161.66(10)
C8 C1 C2 C7 . 1.13(13)
S1 C1 C2 C7 . 174.29(10)
C8 C1 C2 C3 . -177.50(14)
S1 C1 C2 C3 . -4.3(2)
C7 C2 C3 C4 . 0.35(18)
C1 C2 C3 C4 . 178.84(13)
C2 C3 C4 F1 . -178.33(11)
C2 C3 C4 C5 . 1.0(2)
F1 C4 C5 C6 . 178.22(11)
C3 C4 C5 C6 . -1.1(2)
C4 C5 C6 C7 . -0.16(18)
C8 O1 C7 C6 . 179.98(12)
C8 O1 C7 C2 . 0.39(13)
C5 C6 C7 O1 . -178.00(11)
C5 C6 C7 C2 . 1.53(19)
C3 C2 C7 O1 . 177.94(11)
C1 C2 C7 O1 . -0.95(13)
C3 C2 C7 C6 . -1.66(19)
C1 C2 C7 C6 . 179.46(12)
C2 C1 C8 O1 . -0.95(14)
S1 C1 C8 O1 . -174.38(9)
C2 C1 C8 C9 . 176.54(13)
S1 C1 C8 C9 . 3.1(2)
C7 O1 C8 C1 . 0.38(13)
C7 O1 C8 C9 . -177.51(10)
C1 C8 C9 C10 . 103.58(16)
O1 C8 C9 C10 . -79.02(14)
C8 C9 C10 O3 . 21.68(19)
C8 C9 C10 O2 . -158.70(11)
C1 S1 C11 C12 . -61.64(12)
O2 S1 C11 C12 3_766 136.93(11)
C1 S1 C11 C13 . 65.60(11)
O2 S1 C11 C13 3_766 -95.82(10)
